data_7122873
loop_
_publ_author_name
'Kyri, Andreas Wolfgang'
'Gleim, Florian'
'Becker, David'
'Schnakenburg, Gregor'
'Espinosa Ferao, Arturo'
'Streubel, Rainer'

_publ_section_title
;
 Synthesis of free and ligated 1,2-thiaphosphetanes -- expanding the pool
 of strained P-ligands
;
_journal_name_full 'Chemical Communications'
_journal_paper_doi 10.1039/C8CC09892A
_journal_year 2019
_chemical_formula_moiety 'C22 H21 P S'
_chemical_formula_sum 'C22 H21 P S'
_chemical_formula_weight 348.42
_chemical_name_systematic FLG-Thia
_space_group_crystal_system orthorhombic
_space_group_IT_number 33
_space_group_name_Hall 'P 2c -2n'
_space_group_name_H-M_alt 'P n a 21'
_symmetry_space_group_name_Hall 'P 2c -2n'
_symmetry_space_group_name_H-M 'P n a 21'
_atom_sites_solution_hydrogens geom
_atom_sites_solution_primary direct
_audit_creation_date 2018-01-15
_audit_creation_method
;
Olex2 1.2
(compiled 2017.03.02 svn.r3394 for OlexSys, GUI svn.r5324)
;
_audit_update_record
;
2018-12-06 deposited with the CCDC.
2019-01-08 downloaded from the CCDC.
;
_cell_angle_alpha 90
_cell_angle_beta 90
_cell_angle_gamma 90
_cell_formula_units_Z 4
_cell_length_a 8.9436(2)
_cell_length_b 19.1201(5)
_cell_length_c 10.6304(2)
_cell_measurement_reflns_used 9193
_cell_measurement_temperature 100
_cell_measurement_theta_max 72.35
_cell_measurement_theta_min 4.63
_cell_volume 1817.83(7)
_computing_cell_refinement 'SAINT v8.37A (Bruker, 2015)'
_computing_data_reduction 'SAINT v8.37A (Bruker, 2015)'
_computing_molecular_graphics 'Olex2 (Dolomanov et al., 2009)'
_computing_publication_material 'Olex2 (Dolomanov et al., 2009)'
_computing_structure_refinement 'XL (Sheldrick, 2008)'
_computing_structure_solution 'XS (Sheldrick, 2008)'
_diffrn_ambient_temperature 100
_diffrn_detector 'Bruker Photon100 detector'
_diffrn_detector_area_resol_mean 7.9
_diffrn_detector_type 'CMOS area detector'
_diffrn_measured_fraction_theta_full 0.998
_diffrn_measured_fraction_theta_max 0.998
_diffrn_measurement_device 'three-circle diffractometer'
_diffrn_measurement_device_type 'Bruker D8-Venture'
_diffrn_measurement_method '\w and \f scans'
_diffrn_radiation_monochromator 'mirror optics'
_diffrn_radiation_probe x-ray
_diffrn_radiation_type CuK\a
_diffrn_radiation_wavelength 1.54178
_diffrn_reflns_av_R_equivalents 0.0743
_diffrn_reflns_av_unetI/netI 0.0439
_diffrn_reflns_Laue_measured_fraction_full 0.998
_diffrn_reflns_Laue_measured_fraction_max 0.998
_diffrn_reflns_limit_h_max 10
_diffrn_reflns_limit_h_min -10
_diffrn_reflns_limit_k_max 22
_diffrn_reflns_limit_k_min -22
_diffrn_reflns_limit_l_max 12
_diffrn_reflns_limit_l_min -12
_diffrn_reflns_number 28097
_diffrn_reflns_point_group_measured_fraction_full 0.998
_diffrn_reflns_point_group_measured_fraction_max 0.998
_diffrn_reflns_theta_full 67.475
_diffrn_reflns_theta_max 67.475
_diffrn_reflns_theta_min 4.625
_diffrn_source 'microfocus sealed X-ray tube'
_diffrn_source_type 'Incoatec I\ms'
_diffrn_standards_number 0
_exptl_absorpt_coefficient_mu 2.386
_exptl_absorpt_correction_T_max 0.7536
_exptl_absorpt_correction_T_min 0.2059
_exptl_absorpt_correction_type empirical
_exptl_absorpt_process_details
;
SADABS-2014/5 (Bruker,2014/5) was used for absorption correction.
wR2(int) was 0.1804 before and 0.1170 after correction.
The Ratio of minimum to maximum transmission is 0.2732.
The \l/2 correction factor is Not present.
;
_exptl_crystal_colour 'clear colourless'
_exptl_crystal_colour_lustre clear
_exptl_crystal_colour_primary colourless
_exptl_crystal_density_diffrn 1.273
_exptl_crystal_description plank
_exptl_crystal_F_000 736
_exptl_crystal_size_max 0.25
_exptl_crystal_size_mid 0.12
_exptl_crystal_size_min 0.09
_refine_diff_density_max 0.564
_refine_diff_density_min -1.121
_refine_diff_density_rms 0.120
_refine_ls_abs_structure_details
;
 Refined as an inversion twin.
;
_refine_ls_abs_structure_Flack 0.20(5)
_refine_ls_extinction_method none
_refine_ls_goodness_of_fit_ref 1.144
_refine_ls_hydrogen_treatment constr
_refine_ls_matrix_type full
_refine_ls_number_parameters 229
_refine_ls_number_reflns 3207
_refine_ls_number_restraints 7
_refine_ls_restrained_S_all 1.143
_refine_ls_R_factor_all 0.0663
_refine_ls_R_factor_gt 0.0656
_refine_ls_shift/su_max 0.000
_refine_ls_shift/su_mean 0.000
_refine_ls_structure_factor_coef Fsqd
_refine_ls_weighting_details 'w=1/[\s^2^(Fo^2^)+(0.1099P)^2^+1.5988P] where P=(Fo^2^+2Fc^2^)/3'
_refine_ls_weighting_scheme calc
_refine_ls_wR_factor_gt 0.1660
_refine_ls_wR_factor_ref 0.1670
_reflns_Friedel_coverage 0.890
_reflns_Friedel_fraction_full 0.999
_reflns_Friedel_fraction_max 0.999
_reflns_number_gt 3158
_reflns_number_total 3207
_reflns_threshold_expression 'I > 2\s(I)'
_cod_data_source_file c8cc09892a2.cif
_cod_data_source_block cu_5486g
_cod_database_code 7122873
_shelx_shelxl_version_number 2014/7
_shelx_space_group_comment
;
The symmetry employed for this shelxl refinement is uniquely defined
by the following loop, which should always be used as a source of
symmetry information in preference to the above space-group names.
They are only intended as comments.
;
_shelx_estimated_absorpt_t_max 0.814
_shelx_estimated_absorpt_t_min 0.587
_olex2_refinement_description
;
1. Twinned data refinement
 Scales: 0.80(5)
 0.20(5)
2. Fixed Uiso
 At 1.2 times of:
  All C(H) groups, All C(H,H,H,H) groups
 At 1.5 times of:
  All C(H,H,H,H,H,H) groups
3. Uiso/Uaniso restraints and constraints
C2 \\sim C2S: within 2A with sigma of 0.005 and sigma for terminal atoms of 0.01
4. Others
 Sof(H1BC)=Sof(H1BD)=Sof(C2S)=Sof(H2S)=Sof(H3BD)=Sof(H3BE)=Sof(H3BF)=1-FVAR(1)
 Sof(H1AA)=Sof(H1AB)=Sof(C2)=Sof(H2)=Sof(H3AA)=Sof(H3AB)=Sof(H3AC)=FVAR(1)
5.a Ternary CH refined with riding coordinates:
 C2(H2), C2S(H2S)
5.b Secondary CH2 refined with riding coordinates:
 C1(H1AA,H1AB), C1(H1BC,H1BD)
5.c Aromatic/amide H refined with riding coordinates:
 C6(H6), C7(H7), C8(H8), C9(H9), C10(H10), C12(H12), C13(H13), C14(H14),
 C15(H15), C16(H16), C18(H18), C19(H19), C20(H20), C21(H21), C22(H22)
5.d Idealised Me refined as rotating group:
 C3(H3AA,H3AB,H3AC), C3(H3BD,H3BE,H3BF)
;
_olex2_submission_special_instructions 'No special instructions were received'

loop_
_space_group_symop_operation_xyz
'x, y, z'
'-x, -y, z+1/2'
'x+1/2, -y+1/2, z'
'-x+1/2, y+1/2, z+1/2'

loop_
_atom_site_label
_atom_site_type_symbol
_atom_site_fract_x
_atom_site_fract_y
_atom_site_fract_z
_atom_site_U_iso_or_equiv
_atom_site_adp_type
_atom_site_occupancy
_atom_site_site_symmetry_order
_atom_site_calc_flag
_atom_site_refinement_flags_posn
_atom_site_refinement_flags_adp
_atom_site_refinement_flags_occupancy
_atom_site_disorder_assembly
_atom_site_disorder_group
S S 0.41895(19) 0.73190(6) 0.37657(15) 0.0341(4) Uani 1 1 d . . . . .
P P 0.29747(14) 0.63585(6) 0.37252(14) 0.0198(4) Uani 1 1 d . . . . .
C1 C 0.4399(7) 0.6166(3) 0.2478(5) 0.0209(11) Uani 1 1 d . . . . .
H1AA H 0.4917 0.5717 0.2631 0.025 Uiso 0.739(14) 1 calc R . P A 1
H1AB H 0.3951 0.6164 0.1627 0.025 Uiso 0.739(14) 1 calc R . P A 1
H1BC H 0.5336 0.5965 0.2817 0.025 Uiso 0.261(14) 1 calc R . P A 2
H1BD H 0.4005 0.5874 0.1786 0.025 Uiso 0.261(14) 1 calc R . P A 2
C2 C 0.5479(9) 0.6814(4) 0.2677(6) 0.0213(17) Uani 0.739(14) 1 d . U P A 1
H2 H 0.6407 0.6668 0.3131 0.026 Uiso 0.739(14) 1 calc R . P . .
C2S C 0.454(3) 0.6951(11) 0.2123(17) 0.019(3) Uani 0.261(14) 1 d . U P A 2
H2S H 0.3677 0.7079 0.1575 0.022 Uiso 0.261(14) 1 calc R . P A 2
C3 C 0.5849(9) 0.7199(4) 0.1555(8) 0.0454(18) Uani 1 1 d . . . . .
H3AA H 0.4928 0.7355 0.1142 0.068 Uiso 0.739(14) 1 calc GR . P A 1
H3AB H 0.6414 0.6896 0.0981 0.068 Uiso 0.739(14) 1 calc GR . P A 1
H3AC H 0.6458 0.7606 0.1778 0.068 Uiso 0.739(14) 1 calc GR . P A 1
H3BD H 0.6700 0.7122 0.2120 0.068 Uiso 0.261(14) 1 calc GR . P A 2
H3BE H 0.5746 0.7700 0.1382 0.068 Uiso 0.261(14) 1 calc GR . P A 2
H3BF H 0.6019 0.6947 0.0764 0.068 Uiso 0.261(14) 1 calc GR . P A 2
C4 C 0.3628(5) 0.5848(2) 0.5199(5) 0.0139(10) Uani 1 1 d . . . . .
C5 C 0.3142(6) 0.6289(2) 0.6320(5) 0.0147(10) Uani 1 1 d . . . . .
C6 C 0.1783(6) 0.6661(3) 0.6277(6) 0.0232(11) Uani 1 1 d . . . . .
H6 H 0.1184 0.6643 0.5540 0.028 Uiso 1 1 calc R . . . .
C7 C 0.1308(8) 0.7055(3) 0.7306(7) 0.0362(16) Uani 1 1 d . . . . .
H7 H 0.0392 0.7306 0.7261 0.043 Uiso 1 1 calc R . . . .
C8 C 0.2150(9) 0.7085(3) 0.8380(6) 0.043(2) Uani 1 1 d . . . . .
H8 H 0.1834 0.7368 0.9066 0.052 Uiso 1 1 calc R . . . .
C9 C 0.3473(8) 0.6699(3) 0.8468(5) 0.0356(16) Uani 1 1 d . . . . .
H9 H 0.4045 0.6707 0.9220 0.043 Uiso 1 1 calc R . . . .
C10 C 0.3942(7) 0.6304(3) 0.7446(6) 0.0242(12) Uani 1 1 d . . . . .
H10 H 0.4833 0.6037 0.7515 0.029 Uiso 1 1 calc R . . . .
C11 C 0.2718(5) 0.5161(2) 0.5161(5) 0.0158(10) Uani 1 1 d . . . . .
C12 C 0.2181(6) 0.4863(3) 0.6263(5) 0.0178(10) Uani 1 1 d . . . . .
H12 H 0.2394 0.5080 0.7046 0.021 Uiso 1 1 calc R . . . .
C13 C 0.1330(6) 0.4245(3) 0.6242(6) 0.0249(12) Uani 1 1 d . . . . .
H13 H 0.0977 0.4044 0.7003 0.030 Uiso 1 1 calc R . . . .
C14 C 0.1011(6) 0.3932(3) 0.5088(7) 0.0274(12) Uani 1 1 d . . . . .
H14 H 0.0423 0.3518 0.5061 0.033 Uiso 1 1 calc R . . . .
C15 C 0.1540(6) 0.4216(3) 0.3993(6) 0.0281(13) Uani 1 1 d . . . . .
H15 H 0.1329 0.3996 0.3211 0.034 Uiso 1 1 calc R . . . .
C16 C 0.2395(6) 0.4833(3) 0.4023(5) 0.0233(12) Uani 1 1 d . . . . .
H16 H 0.2756 0.5028 0.3259 0.028 Uiso 1 1 calc R . . . .
C17 C 0.5306(5) 0.5707(2) 0.5188(4) 0.0138(9) Uani 1 1 d . . . . .
C18 C 0.5910(6) 0.5059(3) 0.4860(5) 0.0166(10) Uani 1 1 d . . . . .
H18 H 0.5257 0.4683 0.4658 0.020 Uiso 1 1 calc R . . . .
C19 C 0.7442(6) 0.4951(3) 0.4823(5) 0.0206(11) Uani 1 1 d . . . . .
H19 H 0.7821 0.4501 0.4618 0.025 Uiso 1 1 calc R . . . .
C20 C 0.8428(6) 0.5492(3) 0.5082(6) 0.0253(11) Uani 1 1 d . . . . .
H20 H 0.9478 0.5422 0.5029 0.030 Uiso 1 1 calc R . . . .
C21 C 0.7840(6) 0.6141(3) 0.5421(6) 0.0253(12) Uani 1 1 d . . . . .
H21 H 0.8498 0.6515 0.5625 0.030 Uiso 1 1 calc R . . . .
C22 C 0.6318(6) 0.6247(3) 0.5464(5) 0.0195(11) Uani 1 1 d . . . . .
H22 H 0.5944 0.6695 0.5686 0.023 Uiso 1 1 calc R . . . .

loop_
_atom_site_aniso_label
_atom_site_aniso_U_11
_atom_site_aniso_U_22
_atom_site_aniso_U_33
_atom_site_aniso_U_23
_atom_site_aniso_U_13
_atom_site_aniso_U_12
S 0.0669(10) 0.0155(6) 0.0199(7) -0.0027(6) 0.0079(7) -0.0007(6)
P 0.0266(7) 0.0183(6) 0.0143(6) -0.0013(5) -0.0021(6) 0.0075(4)
C1 0.033(3) 0.018(3) 0.012(2) 0.000(2) 0.004(2) 0.000(2)
C2 0.030(4) 0.024(4) 0.010(3) 0.000(3) -0.002(3) 0.002(3)
C2S 0.032(7) 0.020(6) 0.005(6) -0.001(5) -0.002(5) 0.000(6)
C3 0.059(5) 0.034(4) 0.043(4) -0.001(3) 0.019(3) -0.010(3)
C4 0.015(2) 0.011(2) 0.016(2) -0.0007(19) 0.0012(18) -0.0006(17)
C5 0.022(3) 0.007(2) 0.015(3) 0.0008(19) 0.007(2) -0.0066(18)
C6 0.026(3) 0.018(3) 0.026(3) 0.002(2) 0.011(2) 0.005(2)
C7 0.057(4) 0.015(3) 0.036(4) 0.002(3) 0.031(3) 0.007(3)
C8 0.083(6) 0.011(3) 0.036(4) -0.008(2) 0.042(4) -0.012(3)
C9 0.060(4) 0.032(3) 0.015(3) -0.011(2) 0.010(3) -0.031(3)
C10 0.030(3) 0.022(3) 0.021(3) -0.001(2) 0.005(2) -0.010(2)
C11 0.010(2) 0.012(2) 0.025(3) -0.007(2) -0.003(2) 0.0024(17)
C12 0.018(3) 0.012(2) 0.023(3) -0.001(2) -0.004(2) 0.0046(19)
C13 0.026(3) 0.015(2) 0.034(3) 0.001(2) -0.005(2) -0.004(2)
C14 0.026(3) 0.014(2) 0.042(3) -0.004(3) -0.006(3) -0.0019(19)
C15 0.025(3) 0.026(3) 0.033(4) -0.015(2) -0.006(2) -0.007(2)
C16 0.019(3) 0.023(2) 0.028(3) -0.007(2) 0.004(2) -0.0059(19)
C17 0.013(2) 0.015(2) 0.013(2) -0.0001(18) 0.0015(18) 0.0018(17)
C18 0.017(2) 0.016(2) 0.017(3) -0.0014(19) 0.0004(19) -0.0005(18)
C19 0.017(2) 0.018(2) 0.027(3) 0.001(2) -0.002(2) 0.009(2)
C20 0.015(2) 0.028(3) 0.033(3) 0.006(3) 0.001(2) 0.004(2)
C21 0.023(3) 0.017(3) 0.036(3) 0.002(2) 0.000(2) -0.004(2)
C22 0.018(2) 0.014(2) 0.026(3) -0.0002(19) 0.007(2) -0.0053(19)

loop_
_atom_type_symbol
_atom_type_description
_atom_type_scat_dispersion_real
_atom_type_scat_dispersion_imag
_atom_type_scat_source
C C 0.0181 0.0091 'International Tables Vol C Tables 4.2.6.8 and 6.1.1.4'
H H 0.0000 0.0000 'International Tables Vol C Tables 4.2.6.8 and 6.1.1.4'
P P 0.2955 0.4335 'International Tables Vol C Tables 4.2.6.8 and 6.1.1.4'
S S 0.3331 0.5567 'International Tables Vol C Tables 4.2.6.8 and 6.1.1.4'

loop_
_geom_angle_atom_site_label_1
_geom_angle_atom_site_label_2
_geom_angle_atom_site_label_3
_geom_angle
C2 S P 81.9(2)
C2S S P 75.4(6)
C1 P S 80.61(18)
C1 P C4 105.6(2)
C4 P S 105.31(16)
P C1 H1AA 111.8
P C1 H1AB 111.8
P C1 H1BC 113.2
P C1 H1BD 113.2
H1AA C1 H1AB 109.6
H1BC C1 H1BD 110.6
C2 C1 P 99.6(4)
C2 C1 H1AA 111.8
C2 C1 H1AB 111.8
C2S C1 P 92.3(8)
C2S C1 H1BC 113.2
C2S C1 H1BD 113.2
S C2 H2 110.6
C1 C2 S 96.2(4)
C1 C2 H2 110.6
C3 C2 S 112.7(5)
C3 C2 C1 115.4(6)
C3 C2 H2 110.6
S C2S H2S 108.3
C1 C2S S 96.9(10)
C1 C2S H2S 108.3
C3 C2S S 114.1(13)
C3 C2S C1 120.2(15)
C3 C2S H2S 108.3
C2 C3 H3AA 109.5
C2 C3 H3AB 109.5
C2 C3 H3AC 109.5
C2S C3 H3BD 109.5
C2S C3 H3BE 109.5
C2S C3 H3BF 109.5
H3AA C3 H3AB 109.5
H3AA C3 H3AC 109.5
H3AB C3 H3AC 109.5
H3BD C3 H3BE 109.5
H3BD C3 H3BF 109.5
H3BE C3 H3BF 109.5
C5 C4 P 105.5(3)
C5 C4 C11 110.0(4)
C5 C4 C17 112.6(4)
C11 C4 P 104.4(3)
C17 C4 P 112.3(3)
C17 C4 C11 111.6(4)
C6 C5 C4 120.0(5)
C10 C5 C4 122.4(5)
C10 C5 C6 117.4(5)
C5 C6 H6 119.7
C7 C6 C5 120.7(6)
C7 C6 H6 119.7
C6 C7 H7 119.7
C8 C7 C6 120.6(6)
C8 C7 H7 119.7
C7 C8 H8 120.0
C7 C8 C9 120.0(5)
C9 C8 H8 120.0
C8 C9 H9 120.3
C10 C9 C8 119.4(6)
C10 C9 H9 120.3
C5 C10 H10 119.1
C9 C10 C5 121.9(6)
C9 C10 H10 119.1
C12 C11 C4 120.6(4)
C12 C11 C16 118.4(4)
C16 C11 C4 121.0(5)
C11 C12 H12 119.4
C11 C12 C13 121.3(5)
C13 C12 H12 119.4
C12 C13 H13 120.5
C14 C13 C12 119.0(6)
C14 C13 H13 120.5
C13 C14 H14 119.8
C15 C14 C13 120.5(5)
C15 C14 H14 119.8
C14 C15 H15 119.9
C14 C15 C16 120.1(5)
C16 C15 H15 119.9
C11 C16 C15 120.7(5)
C11 C16 H16 119.6
C15 C16 H16 119.6
C18 C17 C4 122.7(4)
C18 C17 C22 117.1(4)
C22 C17 C4 120.2(4)
C17 C18 H18 119.3
C19 C18 C17 121.4(5)
C19 C18 H18 119.3
C18 C19 H19 119.6
C18 C19 C20 120.8(5)
C20 C19 H19 119.6
C19 C20 H20 120.8
C19 C20 C21 118.4(5)
C21 C20 H20 120.8
C20 C21 H21 119.6
C22 C21 C20 120.8(5)
C22 C21 H21 119.6
C17 C22 H22 119.2
C21 C22 C17 121.5(5)
C21 C22 H22 119.2

loop_
_geom_bond_atom_site_label_1
_geom_bond_atom_site_label_2
_geom_bond_distance
S P 2.1341(18)
S C2 1.898(8)
S C2S 1.909(18)
P C1 1.875(6)
P C4 1.936(5)
C1 H1AA 0.9900
C1 H1AB 0.9900
C1 H1BC 0.9900
C1 H1BD 0.9900
C1 C2 1.585(9)
C1 C2S 1.55(2)
C2 H2 1.0000
C2 C3 1.439(10)
C2S H2S 1.0000
C2S C3 1.40(2)
C3 H3AA 0.9800
C3 H3AB 0.9800
C3 H3AC 0.9800
C3 H3BD 0.9800
C3 H3BE 0.9800
C3 H3BF 0.9800
C4 C5 1.523(7)
C4 C11 1.545(6)
C4 C17 1.525(7)
C5 C6 1.409(7)
C5 C10 1.395(9)
C6 H6 0.9500
C6 C7 1.394(8)
C7 H7 0.9500
C7 C8 1.369(12)
C8 H8 0.9500
C8 C9 1.397(11)
C9 H9 0.9500
C9 C10 1.388(9)
C10 H10 0.9500
C11 C12 1.389(8)
C11 C16 1.393(8)
C12 H12 0.9500
C12 C13 1.405(8)
C13 H13 0.9500
C13 C14 1.395(9)
C14 H14 0.9500
C14 C15 1.369(9)
C15 H15 0.9500
C15 C16 1.406(8)
C16 H16 0.9500
C17 C18 1.396(7)
C17 C22 1.404(7)
C18 H18 0.9500
C18 C19 1.386(7)
C19 H19 0.9500
C19 C20 1.387(8)
C20 H20 0.9500
C20 C21 1.396(8)
C21 H21 0.9500
C21 C22 1.377(8)
C22 H22 0.9500

loop_
_twin_individual_id
_twin_individual_mass_fraction_refined
1 0.80(5)
2 0.20(5)
